data_2205767
loop_
_publ_author_name
'Nolte, Matthias'
'Pantenburg, Ingo'
'Meyer, Gerd'

_publ_section_title
;
 (NH~4~)~7~(HPO~4~)~2~(PO~4~), heptaammonium bis(hydrogenphosphate)
 phosphate
;
_journal_issue 5
_journal_name_full 'Acta Crystallographica Section E'
_journal_page_first i84
_journal_page_last i86
_journal_paper_doi 10.1107/S1600536805012018
_journal_volume 61
_journal_year 2005
_chemical_formula_iupac '(N H4)7 (H P O4)2 (P O4)'
_chemical_formula_moiety '7H4 N + , 2H O4 P 2- , O4 P 3-'
_chemical_formula_sum 'H30 N7 O12 P3'
_chemical_formula_weight 413.22
_chemical_name_common
;
Hepta-ammonium bis(hydrogenphosphate) phosphate
;
_chemical_name_systematic
;
heptaammonium bis(hydrogenphosphate) phosphate
;
_space_group_IT_number 4
_symmetry_cell_setting monoclinic
_symmetry_space_group_name_Hall 'P 2yb'
_symmetry_space_group_name_H-M 'P 1 21 1'
_atom_sites_solution_hydrogens geom
_atom_sites_solution_primary direct
_atom_sites_solution_secondary difmap
_audit_creation_method SHELXL97
_cell_angle_alpha 90
_cell_angle_beta 103.738(19)
_cell_angle_gamma 90
_cell_formula_units_Z 2
_cell_length_a 10.4667(17)
_cell_length_b 6.2976(7)
_cell_length_c 14.072(2)
_cell_measurement_reflns_used 1206
_cell_measurement_temperature 293(2)
_cell_measurement_theta_max 28.15
_cell_measurement_theta_min 1.9
_cell_volume 901.0(2)
_computing_cell_refinement IPDS
_computing_data_collection 'IPDS (Stoe & Cie, 1996)'
_computing_data_reduction IPDS
_computing_molecular_graphics 'DIAMOND (Brandenburg, 1996)'
_computing_publication_material 'CIF-Editor (Wieczorrek, 2004)'
_computing_structure_refinement 'SHELXL97 (Sheldrick, 1997)'
_computing_structure_solution 'SIR92 (Altomare <i>et al.</i>, 1993)'
_diffrn_ambient_temperature 293(2)
_diffrn_detector_area_resol_mean 'not measured'
_diffrn_measured_fraction_theta_full 0.924
_diffrn_measured_fraction_theta_max 0.924
_diffrn_measurement_device_type 'Stoe IPDS I'
_diffrn_measurement_method \f
_diffrn_radiation_monochromator graphite
_diffrn_radiation_source 'fine-focus sealed tube'
_diffrn_radiation_type MoK\a
_diffrn_radiation_wavelength 0.71073
_diffrn_reflns_av_R_equivalents 0.0340
_diffrn_reflns_av_sigmaI/netI 0.0424
_diffrn_reflns_limit_h_max 13
_diffrn_reflns_limit_h_min -13
_diffrn_reflns_limit_k_max 7
_diffrn_reflns_limit_k_min -7
_diffrn_reflns_limit_l_max 18
_diffrn_reflns_limit_l_min -18
_diffrn_reflns_number 8608
_diffrn_reflns_theta_full 28.13
_diffrn_reflns_theta_max 28.13
_diffrn_reflns_theta_min 2.77
_diffrn_standards_decay_% 0
_diffrn_standards_interval_time 0
_diffrn_standards_number 0
_exptl_absorpt_coefficient_mu 0.394
_exptl_absorpt_correction_T_max 0.9624
_exptl_absorpt_correction_T_min 0.9019
_exptl_absorpt_correction_type numerical
_exptl_absorpt_process_details
;
The absorption correction (X-RED; Stoe & Cie, 2001) was performed after
optimizing the crystal shape using X-SHAPE (Stoe & Cie, 1999).
;
_exptl_crystal_colour colourless
_exptl_crystal_density_diffrn 1.523
_exptl_crystal_density_method 'not measured'
_exptl_crystal_description column
_exptl_crystal_F_000 440
_exptl_crystal_size_max 0.5
_exptl_crystal_size_mid 0.25
_exptl_crystal_size_min 0.25
_refine_diff_density_max 0.429
_refine_diff_density_min -0.452
_refine_ls_abs_structure_details 'Flack (1983)'
_refine_ls_abs_structure_Flack -0.02(8)
_refine_ls_extinction_coef 0.081(5)
_refine_ls_extinction_expression Fc^*^=kFc[1+0.001xFc^2^\l^3^/sin(2\q)]^-1/4^
_refine_ls_extinction_method 'SHELXL97 (Sheldrick, 1997)'
_refine_ls_goodness_of_fit_ref 1.058
_refine_ls_hydrogen_treatment mixed
_refine_ls_matrix_type full
_refine_ls_number_parameters 320
_refine_ls_number_reflns 4004
_refine_ls_number_restraints 29
_refine_ls_restrained_S_all 1.055
_refine_ls_R_factor_all 0.0392
_refine_ls_R_factor_gt 0.0306
_refine_ls_shift/su_max 0.001
_refine_ls_shift/su_mean 0.000
_refine_ls_structure_factor_coef Fsqd
_refine_ls_weighting_details 'calc w = 1/[\s^2^(Fo^2^)+(0.0526P)^2^] where P=(Fo^2^+2Fc^2^)/3'
_refine_ls_weighting_scheme calc
_refine_ls_wR_factor_gt 0.0713
_refine_ls_wR_factor_ref 0.0839
_reflns_number_gt 3538
_reflns_number_total 4004
_reflns_threshold_expression I>2\s(I)
_cod_data_source_file nc6029.cif
_cod_data_source_block I
_cod_depositor_comments
;
The following automatic conversions were performed:

'_chemical_melting_point' value 'unknown' was changed to '?' - the
value is undefined or not given.

Automatic conversion script
Id: cif_fix_values 1646 2011-03-28 12:23:43Z adriana 

The following automatic conversions were performed:

'_chemical_melting_point' value 'unknown' was changed to '?' - the
value is undefined or not given.

Automatic conversion script
Id: cif_fix_values 1715 2011-07-08 13:25:40Z adriana 
;
_cod_original_sg_symbol_H-M 'P 21'
_cod_database_code 2205767
_cod_database_fobs_code 2205767

loop_
_symmetry_equiv_pos_as_xyz
'x, y, z'
'-x, y+1/2, -z'

loop_
_atom_site_label
_atom_site_fract_x
_atom_site_fract_y
_atom_site_fract_z
_atom_site_U_iso_or_equiv
_atom_site_adp_type
_atom_site_calc_flag
_atom_site_refinement_flags
_atom_site_occupancy
_atom_site_type_symbol
P1 0.06286(5) 0.70682(11) 0.69882(4) 0.01697(14) Uani d . 1 P
P2 0.50392(5) 0.20332(11) 0.65964(4) 0.01664(14) Uani d . 1 P
P3 0.73850(6) 0.30542(10) 0.97653(4) 0.01667(14) Uani d . 1 P
O11 0.18639(18) 0.8277(4) 0.76074(14) 0.0335(5) Uani d . 1 O
H111 0.189(4) 0.847(8) 0.822(3) 0.066(14) Uiso d . 1 H
O12 -0.06103(17) 0.7967(4) 0.72264(14) 0.0286(4) Uani d . 1 O
O13 0.06793(16) 0.7483(3) 0.59310(12) 0.0265(5) Uani d . 1 O
O14 0.07606(18) 0.4717(3) 0.72402(14) 0.0285(4) Uani d . 1 O
O21 0.49282(19) 0.3334(4) 0.75288(15) 0.0307(5) Uani d . 1 O
H211 0.548(6) 0.370(11) 0.790(4) 0.10(2) Uiso d . 1 H
O22 0.38360(16) 0.2665(3) 0.57963(13) 0.0274(5) Uani d . 1 O
O23 0.63168(16) 0.2661(3) 0.63262(12) 0.0240(4) Uani d . 1 O
O24 0.50188(18) -0.0326(3) 0.68323(13) 0.0268(4) Uani d . 1 O
O31 0.68406(17) 0.4504(3) 0.88660(12) 0.0240(4) Uani d . 1 O
O32 0.85225(17) 0.1739(3) 0.95559(13) 0.0269(5) Uani d . 1 O
O33 0.79062(19) 0.4514(3) 1.06460(13) 0.0277(4) Uani d . 1 O
O34 0.63092(18) 0.1584(3) 0.99590(13) 0.0272(5) Uani d . 1 O
N1 0.7063(2) 0.8299(5) 1.13488(17) 0.0273(5) Uani d D 1 N
H11 0.646(3) 0.805(7) 1.168(2) 0.049(10) Uiso d D 1 H
H12 0.716(3) 0.706(4) 1.106(3) 0.041(9) Uiso d D 1 H
H13 0.678(3) 0.929(5) 1.092(2) 0.037(9) Uiso d D 1 H
H14 0.777(3) 0.859(7) 1.181(2) 0.043(10) Uiso d D 1 H
N2 0.5190(2) -0.1752(5) 0.87680(17) 0.0292(5) Uani d D 1 N
H21 0.456(3) -0.215(7) 0.904(2) 0.048(10) Uiso d D 1 H
H22 0.485(4) -0.165(7) 0.8124(15) 0.051(11) Uiso d D 1 H
H23 0.572(3) -0.286(4) 0.882(2) 0.032(8) Uiso d D 1 H
H24 0.560(4) -0.070(6) 0.914(3) 0.059(12) Uiso d D 1 H
N3 -0.1209(2) 0.2149(5) 0.76305(15) 0.0260(4) Uani d D 1 N
H31 -0.201(2) 0.228(7) 0.724(2) 0.048(10) Uiso d D 1 H
H32 -0.072(3) 0.325(4) 0.753(2) 0.025(8) Uiso d D 1 H
H33 -0.125(4) 0.211(8) 0.8234(15) 0.052(10) Uiso d D 1 H
H34 -0.094(3) 0.091(4) 0.749(2) 0.035(9) Uiso d D 1 H
N4 0.3232(2) -0.2974(5) 0.55885(16) 0.0260(4) Uani d D 1 N
H41 0.244(2) -0.278(6) 0.563(2) 0.034(8) Uiso d D 1 H
H42 0.346(3) -0.430(3) 0.576(2) 0.034(9) Uiso d D 1 H
H43 0.323(3) -0.278(7) 0.4968(15) 0.047(10) Uiso d D 1 H
H44 0.368(3) -0.203(5) 0.597(2) 0.038(9) Uiso d D 1 H
N5 0.1203(2) 0.1947(5) 0.57987(15) 0.0246(4) Uani d D 1 N
H51 0.2068(18) 0.196(6) 0.586(2) 0.029(7) Uiso d D 1 H
H52 0.106(3) 0.065(3) 0.596(2) 0.029(9) Uiso d D 1 H
H53 0.067(2) 0.219(6) 0.5208(15) 0.028(7) Uiso d D 1 H
H54 0.107(3) 0.282(5) 0.624(2) 0.034(9) Uiso d D 1 H
N6 0.32090(19) 0.2056(5) 0.37697(16) 0.0260(4) Uani d D 1 N
H61 0.2386(19) 0.230(6) 0.350(2) 0.028(8) Uiso d D 1 H
H62 0.337(3) 0.218(7) 0.4413(14) 0.036(8) Uiso d D 1 H
H63 0.339(3) 0.073(3) 0.367(2) 0.023(8) Uiso d D 1 H
H64 0.361(4) 0.289(6) 0.345(3) 0.055(12) Uiso d D 1 H
N7 0.9065(2) -0.2428(4) 0.91732(19) 0.0291(6) Uani d D 1 N
H71 0.975(2) -0.274(7) 0.9652(19) 0.039(9) Uiso d D 1 H
H72 0.879(3) -0.117(4) 0.934(2) 0.021(8) Uiso d D 1 H
H73 0.851(3) -0.337(5) 0.927(3) 0.050(11) Uiso d D 1 H
H74 0.926(5) -0.241(9) 0.859(2) 0.083(16) Uiso d D 1 H

loop_
_atom_site_aniso_label
_atom_site_aniso_U_11
_atom_site_aniso_U_22
_atom_site_aniso_U_33
_atom_site_aniso_U_12
_atom_site_aniso_U_13
_atom_site_aniso_U_23
P1 0.0166(2) 0.0172(3) 0.0174(3) -0.0006(3) 0.00444(18) -0.0006(3)
P2 0.0159(2) 0.0166(3) 0.0175(2) 0.0001(3) 0.00408(18) -0.0003(3)
P3 0.0209(3) 0.0131(3) 0.0170(3) -0.0002(2) 0.0065(2) -0.0007(2)
O11 0.0271(9) 0.0465(14) 0.0268(9) -0.0146(9) 0.0061(7) -0.0087(9)
O12 0.0221(8) 0.0324(12) 0.0320(9) 0.0040(8) 0.0076(7) -0.0063(8)
O13 0.0263(8) 0.0341(14) 0.0188(8) -0.0024(7) 0.0047(6) 0.0021(7)
O14 0.0336(9) 0.0195(12) 0.0340(10) 0.0037(7) 0.0113(8) 0.0057(8)
O21 0.0224(9) 0.0415(14) 0.0282(9) -0.0007(8) 0.0059(7) -0.0149(9)
O22 0.0231(8) 0.0316(14) 0.0251(9) 0.0018(7) 0.0008(6) 0.0017(7)
O23 0.0196(7) 0.0274(14) 0.0259(8) -0.0012(6) 0.0072(6) 0.0006(7)
O24 0.0332(9) 0.0181(11) 0.0299(10) 0.0001(7) 0.0090(7) 0.0040(8)
O31 0.0297(9) 0.0196(11) 0.0213(8) -0.0029(7) 0.0032(7) 0.0029(7)
O32 0.0286(8) 0.0244(13) 0.0295(9) 0.0070(7) 0.0107(7) -0.0028(8)
O33 0.0386(10) 0.0225(12) 0.0205(8) 0.0005(8) 0.0045(7) -0.0047(7)
O34 0.0318(9) 0.0239(13) 0.0295(9) -0.0064(7) 0.0144(7) 0.0012(7)
N1 0.0307(11) 0.0232(16) 0.0283(12) -0.0002(10) 0.0075(9) 0.0011(10)
N2 0.0346(12) 0.0249(16) 0.0307(12) -0.0036(10) 0.0127(9) -0.0016(11)
N3 0.0274(10) 0.0254(14) 0.0278(10) 0.0013(11) 0.0114(8) 0.0007(12)
N4 0.0254(10) 0.0253(14) 0.0276(10) -0.0001(11) 0.0073(8) 0.0006(12)
N5 0.0262(9) 0.0231(14) 0.0244(10) 0.0002(11) 0.0060(7) 0.0020(11)
N6 0.0240(10) 0.0239(14) 0.0298(11) 0.0008(11) 0.0062(8) -0.0001(12)
N7 0.0259(11) 0.0241(18) 0.0398(13) -0.0015(8) 0.0129(10) 0.0026(10)

loop_
_atom_type_symbol
_atom_type_description
_atom_type_scat_dispersion_real
_atom_type_scat_dispersion_imag
_atom_type_scat_source
P P 0.1023 0.0942 'International Tables Vol C Tables 4.2.6.8 and 6.1.1.4'
O O 0.0106 0.0060 'International Tables Vol C Tables 4.2.6.8 and 6.1.1.4'
N N 0.0061 0.0033 'International Tables Vol C Tables 4.2.6.8 and 6.1.1.4'
H H 0.0000 0.0000 'International Tables Vol C Tables 4.2.6.8 and 6.1.1.4'

loop_
_geom_angle_atom_site_label_1
_geom_angle_atom_site_label_2
_geom_angle_atom_site_label_3
_geom_angle
_geom_angle_publ_flag
O14 P1 O12 110.20(12) yes
O14 P1 O13 111.85(11) yes
O12 P1 O13 112.33(11) yes
O14 P1 O11 108.96(12) yes
O12 P1 O11 109.20(12) yes
O13 P1 O11 104.07(11) yes
O24 P2 O23 111.42(11) yes
O24 P2 O22 111.24(11) yes
O23 P2 O22 111.48(10) yes
O24 P2 O21 108.55(12) yes
O23 P2 O21 108.38(11) yes
O22 P2 O21 105.51(11) yes
O34 P3 O32 110.16(11) yes
O34 P3 O33 110.71(11) yes
O32 P3 O33 109.56(11) yes
O34 P3 O31 110.92(11) yes
O32 P3 O31 108.16(11) yes
O33 P3 O31 107.24(11) yes
P1 O11 H111 117(3) no
P2 O21 H211 125(5) no
H11 N1 H12 105(4) no
H11 N1 H13 108(3) no
H12 N1 H13 112(3) no
H11 N1 H14 103(3) no
H12 N1 H14 111(4) no
H13 N1 H14 117(4) no
H21 N2 H22 108(3) no
H21 N2 H23 105(4) no
H22 N2 H23 104(4) no
H21 N2 H24 105(3) no
H22 N2 H24 125(4) no
H23 N2 H24 109(4) no
H31 N3 H32 109(3) no
H31 N3 H33 111(3) no
H32 N3 H33 110(4) no
H31 N3 H34 105(4) no
H32 N3 H34 115(3) no
H33 N3 H34 106(4) no
H41 N4 H42 109(3) no
H41 N4 H43 106(3) no
H42 N4 H43 110(4) no
H41 N4 H44 105(3) no
H42 N4 H44 114(3) no
H43 N4 H44 113(4) no
H51 N5 H52 103(3) no
H51 N5 H53 119(3) no
H52 N5 H53 108(3) no
H51 N5 H54 105(3) no
H52 N5 H54 110(3) no
H53 N5 H54 112(3) no
H61 N6 H62 111(3) no
H61 N6 H63 109(3) no
H62 N6 H63 104(3) no
H61 N6 H64 103(3) no
H62 N6 H64 119(4) no
H63 N6 H64 110(4) no
H71 N7 H72 105(3) no
H71 N7 H73 101(4) no
H72 N7 H73 107(3) no
H71 N7 H74 113(4) no
H72 N7 H74 113(4) no
H73 N7 H74 118(4) no

loop_
_geom_bond_atom_site_label_1
_geom_bond_atom_site_label_2
_geom_bond_distance
_geom_bond_publ_flag
P1 O14 1.521(2) yes
P1 O12 1.5233(18) yes
P1 O13 1.5237(17) yes
P1 O11 1.573(2) yes
P2 O24 1.523(2) yes
P2 O23 1.5266(17) yes
P2 O22 1.5292(18) yes
P2 O21 1.574(2) yes
P3 O34 1.5312(18) yes
P3 O32 1.5352(18) yes
P3 O33 1.5356(19) yes
P3 O31 1.5548(19) yes
O11 H111 0.87(4) yes
O21 H211 0.72(6) yes
N1 H11 0.879(19) no
N1 H12 0.899(19) no
N1 H13 0.864(19) no
N1 H14 0.882(19) no
N2 H21 0.881(18) no
N2 H22 0.894(19) no
N2 H23 0.880(18) no
N2 H24 0.891(19) no
N3 H31 0.887(18) no
N3 H32 0.893(18) no
N3 H33 0.859(18) no
N3 H34 0.868(19) no
N4 H41 0.853(18) no
N4 H42 0.886(19) no
N4 H43 0.882(18) no
N4 H44 0.861(19) no
N5 H51 0.888(17) no
N5 H52 0.876(19) no
N5 H53 0.896(17) no
N5 H54 0.863(18) no
N6 H61 0.868(18) no
N6 H62 0.883(18) no
N6 H63 0.873(18) no
N6 H64 0.866(19) no
N7 H71 0.884(18) no
N7 H72 0.893(18) no
N7 H73 0.864(19) no
N7 H74 0.885(19) no

loop_
_geom_hbond_atom_site_label_D
_geom_hbond_atom_site_label_H
_geom_hbond_atom_site_label_A
_geom_hbond_site_symmetry_A
_geom_hbond_distance_DH
_geom_hbond_distance_HA
_geom_hbond_distance_DA
_geom_hbond_angle_DHA
_geom_hbond_publ_flag
O11 H111 O33 2_657 0.87(4) 1.69(5) 2.535(3) 164(5) yes
O21 H211 O31 . 0.72(6) 1.79(6) 2.510(3) 177(8) yes
N1 H11 O21 2_657 0.879(19) 2.04(2) 2.899(3) 165(4) yes
N1 H12 O33 . 0.899(19) 1.93(2) 2.802(3) 163(3) yes
N1 H13 O34 1_565 0.864(19) 1.966(19) 2.828(3) 174(3) yes
N1 H14 O14 2_657 0.882(19) 1.92(2) 2.789(3) 170(4) yes
N2 H21 O34 2_647 0.881(18) 2.01(2) 2.847(3) 159(3) yes
N2 H22 O24 . 0.894(19) 2.05(3) 2.833(3) 146(4) yes
N2 H23 O31 1_545 0.880(18) 2.028(19) 2.907(3) 176(3) yes
N2 H24 O34 . 0.891(19) 1.88(2) 2.768(3) 174(4) yes
N3 H31 O23 1_455 0.887(18) 1.929(19) 2.814(3) 176(4) yes
N3 H32 O14 . 0.893(18) 1.93(2) 2.776(3) 158(3) yes
N3 H33 O32 1_455 0.859(18) 1.946(19) 2.801(3) 173(4) yes
N3 H34 O12 1_545 0.868(19) 1.94(2) 2.797(4) 170(3) yes
N4 H41 O13 1_545 0.853(18) 1.993(18) 2.840(3) 172(3) yes
N4 H42 O22 1_545 0.886(19) 1.95(2) 2.818(4) 166(3) yes
N4 H43 O23 2_646 0.882(18) 2.01(2) 2.872(3) 167(3) yes
N4 H44 O24 . 0.861(19) 1.94(2) 2.791(3) 167(4) yes
N5 H51 O22 . 0.888(17) 1.93(2) 2.794(3) 165(3) yes
N5 H52 O13 1_545 0.876(19) 2.03(2) 2.879(4) 163(3) yes
N5 H53 O13 2_546 0.896(17) 1.879(18) 2.764(3) 169(3) yes
N5 H54 O14 . 0.863(18) 1.933(19) 2.796(3) 178(4) yes
N6 H61 O12 2_546 0.868(18) 1.943(18) 2.807(3) 173(3) yes
N6 H62 O22 . 0.883(18) 1.917(19) 2.797(3) 174(4) yes
N6 H63 O23 2_646 0.873(18) 1.96(2) 2.821(4) 169(3) yes
N6 H64 O24 2_656 0.866(19) 1.93(2) 2.761(3) 160(4) yes
N7 H71 O32 2_747 0.884(18) 1.91(2) 2.776(3) 166(3) yes
N7 H72 O32 . 0.893(18) 1.89(2) 2.765(3) 166(3) yes
N7 H73 O31 1_545 0.864(19) 2.17(2) 2.977(3) 156(3) yes
N7 H73 O33 1_545 0.864(19) 2.55(3) 3.266(3) 141(3) yes
N7 H74 O12 1_645 0.885(19) 1.97(2) 2.850(3) 169(5) yes

loop_
_cod_related_entry_id
_cod_related_entry_database
_cod_related_entry_code
1 ChemSpider 21129563
